data_7033272
loop_
_publ_author_name
'Kim, Hyo-Suk'
'George, Sheby Mary'
'Park, Bo Keun'
'Son, Seung Uk'
'Kim, Chang Gyoun'
'Chung, Taek-Mo'

_publ_section_title
;
 New heteroleptic magnesium complexes for MgO thin film application.
;
_journal_issue 5
_journal_name_full 'Dalton transactions (Cambridge, England : 2003)'
_journal_page_first 2103
_journal_page_last 2109
_journal_paper_doi 10.1039/c4dt03497j
_journal_volume 44
_journal_year 2015
_chemical_formula_sum 'C22 H42 Mg2 N2 O6'
_chemical_formula_weight 479.20
_chemical_name_systematic
; 
 ? 
;
_space_group_IT_number 2
_symmetry_cell_setting triclinic
_symmetry_space_group_name_Hall '-P 1'
_symmetry_space_group_name_H-M 'P -1'
_atom_sites_solution_hydrogens geom
_atom_sites_solution_primary direct
_atom_sites_solution_secondary difmap
_audit_creation_method SHELXL-97
_audit_update_record
;
2014-04-25 deposited with the CCDC.
2014-12-01 downloaded from the CCDC.
;
_cell_angle_alpha 106.722(2)
_cell_angle_beta 109.032(2)
_cell_angle_gamma 101.980(2)
_cell_formula_units_Z 1
_cell_length_a 7.4739(2)
_cell_length_b 10.2275(3)
_cell_length_c 10.4806(3)
_cell_measurement_reflns_used 5449
_cell_measurement_temperature 100(1)
_cell_measurement_theta_max 28.44
_cell_measurement_theta_min 3.06
_cell_volume 683.94(4)
_computing_cell_refinement 'Bruker SAINT'
_computing_data_collection 'Bruker APEX2'
_computing_data_reduction 'Bruker SAINT'
_computing_molecular_graphics 'Bruker SHELXTL'
_computing_publication_material 'Bruker SHELXTL'
_computing_structure_refinement 'SHELXL-97 (Sheldrick, 2008)'
_computing_structure_solution 'SHELXS-97 (Sheldrick, 2008)'
_diffrn_ambient_temperature 100(1)
_diffrn_measured_fraction_theta_full 0.965
_diffrn_measured_fraction_theta_max 0.965
_diffrn_measurement_device_type 'Bruker APEX-II CCD'
_diffrn_measurement_method '\f and \w scans'
_diffrn_radiation_monochromator graphite
_diffrn_radiation_source 'fine-focus sealed tube'
_diffrn_radiation_type MoK\a
_diffrn_radiation_wavelength 0.71073
_diffrn_reflns_av_R_equivalents 0.0220
_diffrn_reflns_av_sigmaI/netI 0.0227
_diffrn_reflns_limit_h_max 9
_diffrn_reflns_limit_h_min -9
_diffrn_reflns_limit_k_max 13
_diffrn_reflns_limit_k_min -13
_diffrn_reflns_limit_l_max 14
_diffrn_reflns_limit_l_min -14
_diffrn_reflns_number 11843
_diffrn_reflns_theta_full 28.47
_diffrn_reflns_theta_max 28.47
_diffrn_reflns_theta_min 2.20
_exptl_absorpt_coefficient_mu 0.123
_exptl_absorpt_correction_T_max 0.9939
_exptl_absorpt_correction_T_min 0.9746
_exptl_absorpt_correction_type multi-scan
_exptl_absorpt_process_details 'Bruker SADABS'
_exptl_crystal_colour silver
_exptl_crystal_density_diffrn 1.163
_exptl_crystal_density_meas ?
_exptl_crystal_density_method 'not measured'
_exptl_crystal_description Block
_exptl_crystal_F_000 260
_exptl_crystal_size_max 0.21
_exptl_crystal_size_mid 0.10
_exptl_crystal_size_min 0.05
_refine_diff_density_max 0.680
_refine_diff_density_min -0.569
_refine_diff_density_rms 0.069
_refine_ls_extinction_method none
_refine_ls_goodness_of_fit_ref 1.059
_refine_ls_hydrogen_treatment refxyz
_refine_ls_matrix_type full
_refine_ls_number_parameters 145
_refine_ls_number_reflns 3330
_refine_ls_number_restraints 0
_refine_ls_restrained_S_all 1.059
_refine_ls_R_factor_all 0.0588
_refine_ls_R_factor_gt 0.0496
_refine_ls_shift/su_max 0.000
_refine_ls_shift/su_mean 0.000
_refine_ls_structure_factor_coef Fsqd
_refine_ls_weighting_details 'calc w=1/[\s^2^(Fo^2^)+(0.0793P)^2^+0.6329P] where P=(Fo^2^+2Fc^2^)/3'
_refine_ls_weighting_scheme calc
_refine_ls_wR_factor_gt 0.1463
_refine_ls_wR_factor_ref 0.1559
_reflns_number_gt 2800
_reflns_number_total 3330
_reflns_threshold_expression >2sigma(I)
_cod_data_source_file c4dt03497j2.cif
_cod_data_source_block 20120509lt_0m
_cod_depositor_comments
;
The following automatic conversions were performed:

'_symmetry_cell_setting' value 'Triclinic' changed to 'triclinic'
according to
/usr/data/users/saulius/crontab/automatic-downloads/rss-feeds/RSC/lib/dictionaries/cif_core.dic
dictionary named 'cif_core.dic' version 2.4.2 from 2011-04-26.

Automatic conversion script
Id: cif_fix_values 2935 2014-11-11 08:27:57Z andrius 

The following automatic conversions were performed:

'_exptl_crystal_density_meas' value 'none' was changed to '?' - the
value is perceived as not measured.

Automatic conversion script
Id: cif_fix_values 3008 2015-01-20 13:52:24Z robertas 

 Adding full bibliography for 7033272--7033273.cif.
;
_cod_original_cell_volume 683.94(3)
_cod_original_sg_symbol_H-M P-1
_cod_database_code 7033272

loop_
_symmetry_equiv_pos_as_xyz
'x, y, z'
'-x, -y, -z'

loop_
_atom_site_label
_atom_site_type_symbol
_atom_site_fract_x
_atom_site_fract_y
_atom_site_fract_z
_atom_site_U_iso_or_equiv
_atom_site_adp_type
_atom_site_occupancy
_atom_site_symmetry_multiplicity
_atom_site_calc_flag
_atom_site_refinement_flags
Mg1 Mg 0.16149(9) 0.14087(6) 0.04272(6) 0.01762(18) Uani 1 1 d .
O1 O 0.1060(2) 0.32698(14) 0.09303(14) 0.0228(3) Uani 1 1 d .
O2 O 0.44656(19) 0.24135(14) 0.19209(14) 0.0218(3) Uani 1 1 d .
O3 O 0.06676(19) 0.01305(13) 0.13325(13) 0.0194(3) Uani 1 1 d .
N1 N -0.2674(2) -0.15186(18) 0.13213(17) 0.0235(3) Uani 1 1 d .
C1 C 0.2237(3) 0.44723(19) 0.1956(2) 0.0215(4) Uani 1 1 d .
C2 C 0.4214(3) 0.4735(2) 0.2902(2) 0.0236(4) Uani 1 1 d .
H2A H 0.4929 0.5673 0.3651 0.028 Uiso 1 1 calc R
C3 C 0.5220(3) 0.3712(2) 0.2827(2) 0.0218(4) Uani 1 1 d .
C4 C 0.1410(3) 0.5710(2) 0.2141(2) 0.0300(4) Uani 1 1 d .
H4A H 0.0024 0.5374 0.1411 0.045 Uiso 1 1 calc R
H4B H 0.2232 0.6498 0.2009 0.045 Uiso 1 1 calc R
H4C H 0.1437 0.6061 0.3124 0.045 Uiso 1 1 calc R
C5 C 0.7382(3) 0.4180(2) 0.3885(2) 0.0327(5) Uani 1 1 d .
H5A H 0.7880 0.3360 0.3703 0.049 Uiso 1 1 calc R
H5B H 0.7480 0.4509 0.4889 0.049 Uiso 1 1 calc R
H5C H 0.8191 0.4973 0.3751 0.049 Uiso 1 1 calc R
C6 C 0.0864(3) 0.02836(19) 0.27522(18) 0.0196(4) Uani 1 1 d .
C7 C -0.0773(3) -0.1007(2) 0.2630(2) 0.0218(4) Uani 1 1 d .
H7A H -0.0246 -0.1820 0.2617 0.026 Uiso 1 1 calc R
H7B H -0.1055 -0.0720 0.3511 0.026 Uiso 1 1 calc R
C8 C 0.0761(4) 0.1759(2) 0.3548(2) 0.0305(5) Uani 1 1 d .
H8A H 0.1833 0.2530 0.3589 0.046 Uiso 1 1 calc R
H8B H 0.0929 0.1866 0.4544 0.046 Uiso 1 1 calc R
H8C H -0.0544 0.1827 0.3021 0.046 Uiso 1 1 calc R
C9 C 0.2898(3) 0.0200(2) 0.3633(2) 0.0294(4) Uani 1 1 d .
H9A H 0.3981 0.1004 0.3735 0.044 Uiso 1 1 calc R
H9B H 0.3022 -0.0721 0.3124 0.044 Uiso 1 1 calc R
H9C H 0.2988 0.0264 0.4605 0.044 Uiso 1 1 calc R
C10 C -0.3830(4) -0.3000(3) 0.1052(3) 0.0426(6) Uani 1 1 d .
H10A H -0.3025 -0.3632 0.0931 0.064 Uiso 1 1 calc R
H10B H -0.5069 -0.3361 0.0162 0.064 Uiso 1 1 calc R
H10C H -0.4164 -0.2990 0.1884 0.064 Uiso 1 1 calc R
C11 C -0.3892(4) -0.0576(3) 0.1503(3) 0.0418(6) Uani 1 1 d .
H11A H -0.5138 -0.0946 0.0617 0.063 Uiso 1 1 calc R
H11B H -0.3136 0.0409 0.1673 0.063 Uiso 1 1 calc R
H11C H -0.4214 -0.0563 0.2340 0.063 Uiso 1 1 calc R

loop_
_atom_site_aniso_label
_atom_site_aniso_U_11
_atom_site_aniso_U_22
_atom_site_aniso_U_33
_atom_site_aniso_U_23
_atom_site_aniso_U_13
_atom_site_aniso_U_12
Mg1 0.0222(3) 0.0145(3) 0.0167(3) 0.0055(2) 0.0097(2) 0.0052(2)
O1 0.0250(6) 0.0183(6) 0.0232(7) 0.0072(5) 0.0080(5) 0.0079(5)
O2 0.0223(6) 0.0179(6) 0.0234(7) 0.0060(5) 0.0092(5) 0.0063(5)
O3 0.0265(6) 0.0173(6) 0.0139(6) 0.0057(5) 0.0098(5) 0.0042(5)
N1 0.0242(8) 0.0274(8) 0.0229(8) 0.0121(6) 0.0128(6) 0.0078(6)
C1 0.0297(9) 0.0178(8) 0.0208(9) 0.0084(7) 0.0132(7) 0.0095(7)
C2 0.0282(9) 0.0165(8) 0.0224(9) 0.0047(7) 0.0100(7) 0.0048(7)
C3 0.0225(8) 0.0201(8) 0.0213(9) 0.0066(7) 0.0100(7) 0.0044(7)
C4 0.0419(12) 0.0219(9) 0.0290(10) 0.0102(8) 0.0139(9) 0.0166(9)
C5 0.0227(9) 0.0309(11) 0.0318(11) 0.0026(8) 0.0057(8) 0.0063(8)
C6 0.0269(9) 0.0199(8) 0.0149(8) 0.0071(6) 0.0109(7) 0.0093(7)
C7 0.0289(9) 0.0237(9) 0.0202(9) 0.0121(7) 0.0137(7) 0.0116(7)
C8 0.0505(13) 0.0220(9) 0.0245(10) 0.0071(7) 0.0222(9) 0.0142(9)
C9 0.0275(10) 0.0380(11) 0.0249(10) 0.0163(8) 0.0101(8) 0.0104(8)
C10 0.0394(12) 0.0442(13) 0.0365(12) 0.0224(11) 0.0133(10) -0.0068(10)
C11 0.0356(12) 0.0677(17) 0.0325(12) 0.0187(11) 0.0187(10) 0.0311(12)

loop_
_atom_type_symbol
_atom_type_description
_atom_type_scat_dispersion_real
_atom_type_scat_dispersion_imag
_atom_type_scat_source
C C 0.0033 0.0016 'International Tables Vol C Tables 4.2.6.8 and 6.1.1.4'
H H 0.0000 0.0000 'International Tables Vol C Tables 4.2.6.8 and 6.1.1.4'
N N 0.0061 0.0033 'International Tables Vol C Tables 4.2.6.8 and 6.1.1.4'
O O 0.0106 0.0060 'International Tables Vol C Tables 4.2.6.8 and 6.1.1.4'
Mg Mg 0.0486 0.0363 'International Tables Vol C Tables 4.2.6.8 and 6.1.1.4'

loop_
_geom_angle_atom_site_label_1
_geom_angle_atom_site_label_2
_geom_angle_atom_site_label_3
_geom_angle
_geom_angle_site_symmetry_1
_geom_angle_site_symmetry_3
O3 Mg1 O3 80.30(6) . 2
O3 Mg1 O1 114.06(6) . .
O3 Mg1 O1 111.18(6) 2 .
O3 Mg1 O2 99.12(6) . .
O3 Mg1 O2 156.87(6) 2 .
O1 Mg1 O2 90.33(6) . .
O3 Mg1 N1 144.70(6) . 2
O3 Mg1 N1 79.17(6) 2 2
O1 Mg1 N1 100.08(6) . 2
O2 Mg1 N1 89.05(6) . 2
O3 Mg1 Mg1 40.38(4) . 2
O3 Mg1 Mg1 39.92(4) 2 2
O1 Mg1 Mg1 120.19(5) . 2
O2 Mg1 Mg1 135.04(5) . 2
N1 Mg1 Mg1 114.07(5) 2 2
C1 O1 Mg1 126.93(12) . .
C3 O2 Mg1 126.73(12) . .
C6 O3 Mg1 135.72(11) . .
C6 O3 Mg1 121.63(11) . 2
Mg1 O3 Mg1 99.70(6) . 2
C11 N1 C10 109.10(19) . .
C11 N1 C7 111.69(16) . .
C10 N1 C7 109.02(16) . .
C11 N1 Mg1 111.13(13) . 2
C10 N1 Mg1 113.19(14) . 2
C7 N1 Mg1 102.60(11) . 2
O1 C1 C2 125.43(17) . .
O1 C1 C4 116.26(17) . .
C2 C1 C4 118.31(17) . .
C1 C2 C3 124.94(17) . .
C1 C2 H2A 117.5 . .
C3 C2 H2A 117.5 . .
O2 C3 C2 125.23(17) . .
O2 C3 C5 116.12(17) . .
C2 C3 C5 118.64(17) . .
C1 C4 H4A 109.5 . .
C1 C4 H4B 109.5 . .
H4A C4 H4B 109.5 . .
C1 C4 H4C 109.5 . .
H4A C4 H4C 109.5 . .
H4B C4 H4C 109.5 . .
C3 C5 H5A 109.5 . .
C3 C5 H5B 109.5 . .
H5A C5 H5B 109.5 . .
C3 C5 H5C 109.5 . .
H5A C5 H5C 109.5 . .
H5B C5 H5C 109.5 . .
O3 C6 C8 110.01(15) . .
O3 C6 C9 110.38(15) . .
C8 C6 C9 107.94(16) . .
O3 C6 C7 108.07(14) . .
C8 C6 C7 113.44(16) . .
C9 C6 C7 106.96(15) . .
N1 C7 C6 114.25(14) . .
N1 C7 H7A 108.7 . .
C6 C7 H7A 108.7 . .
N1 C7 H7B 108.7 . .
C6 C7 H7B 108.7 . .
H7A C7 H7B 107.6 . .
C6 C8 H8A 109.5 . .
C6 C8 H8B 109.5 . .
H8A C8 H8B 109.5 . .
C6 C8 H8C 109.5 . .
H8A C8 H8C 109.5 . .
H8B C8 H8C 109.5 . .
C6 C9 H9A 109.5 . .
C6 C9 H9B 109.5 . .
H9A C9 H9B 109.5 . .
C6 C9 H9C 109.5 . .
H9A C9 H9C 109.5 . .
H9B C9 H9C 109.5 . .
N1 C10 H10A 109.5 . .
N1 C10 H10B 109.5 . .
H10A C10 H10B 109.5 . .
N1 C10 H10C 109.5 . .
H10A C10 H10C 109.5 . .
H10B C10 H10C 109.5 . .
N1 C11 H11A 109.5 . .
N1 C11 H11B 109.5 . .
H11A C11 H11B 109.5 . .
N1 C11 H11C 109.5 . .
H11A C11 H11C 109.5 . .
H11B C11 H11C 109.5 . .

loop_
_geom_bond_atom_site_label_1
_geom_bond_atom_site_label_2
_geom_bond_distance
_geom_bond_site_symmetry_2
Mg1 O3 1.9694(14) .
Mg1 O3 1.9880(14) 2
Mg1 O1 1.9914(14) .
Mg1 O2 2.0090(14) .
Mg1 N1 2.2415(16) 2
Mg1 Mg1 3.0249(12) 2
O1 C1 1.271(2) .
O2 C3 1.264(2) .
O3 C6 1.405(2) .
O3 Mg1 1.9880(14) 2
N1 C11 1.472(3) .
N1 C10 1.474(3) .
N1 C7 1.477(2) .
N1 Mg1 2.2415(16) 2
C1 C2 1.402(3) .
C1 C4 1.511(3) .
C2 C3 1.408(3) .
C2 H2A 0.9500 .
C3 C5 1.508(3) .
C4 H4A 0.9800 .
C4 H4B 0.9800 .
C4 H4C 0.9800 .
C5 H5A 0.9800 .
C5 H5B 0.9800 .
C5 H5C 0.9800 .
C6 C8 1.532(2) .
C6 C9 1.534(3) .
C6 C7 1.544(3) .
C7 H7A 0.9900 .
C7 H7B 0.9900 .
C8 H8A 0.9800 .
C8 H8B 0.9800 .
C8 H8C 0.9800 .
C9 H9A 0.9800 .
C9 H9B 0.9800 .
C9 H9C 0.9800 .
C10 H10A 0.9800 .
C10 H10B 0.9800 .
C10 H10C 0.9800 .
C11 H11A 0.9800 .
C11 H11B 0.9800 .
C11 H11C 0.9800 .

loop_
_geom_torsion_atom_site_label_1
_geom_torsion_atom_site_label_2
_geom_torsion_atom_site_label_3
_geom_torsion_atom_site_label_4
_geom_torsion
_geom_torsion_site_symmetry_1
_geom_torsion_site_symmetry_4
O3 Mg1 O1 C1 94.20(16) . .
O3 Mg1 O1 C1 -177.23(15) 2 .
O2 Mg1 O1 C1 -5.94(16) . .
N1 Mg1 O1 C1 -95.03(16) 2 .
Mg1 Mg1 O1 C1 139.33(14) 2 .
O3 Mg1 O2 C3 -108.05(15) . .
O3 Mg1 O2 C3 165.32(16) 2 .
O1 Mg1 O2 C3 6.39(16) . .
N1 Mg1 O2 C3 106.46(16) 2 .
Mg1 Mg1 O2 C3 -129.44(14) 2 .
O3 Mg1 O3 C6 -159.62(19) 2 .
O1 Mg1 O3 C6 -50.65(18) . .
O2 Mg1 O3 C6 43.82(17) . .
N1 Mg1 O3 C6 145.21(15) 2 .
Mg1 Mg1 O3 C6 -159.62(19) 2 .
O3 Mg1 O3 Mg1 0.0 2 2
O1 Mg1 O3 Mg1 108.97(7) . 2
O2 Mg1 O3 Mg1 -156.56(6) . 2
N1 Mg1 O3 Mg1 -55.17(12) 2 2
Mg1 O1 C1 C2 3.0(3) . .
Mg1 O1 C1 C4 -177.56(13) . .
O1 C1 C2 C3 2.2(3) . .
C4 C1 C2 C3 -177.18(18) . .
Mg1 O2 C3 C2 -3.9(3) . .
Mg1 O2 C3 C5 177.02(14) . .
C1 C2 C3 O2 -1.7(3) . .
C1 C2 C3 C5 177.32(19) . .
Mg1 O3 C6 C8 38.6(2) . .
Mg1 O3 C6 C8 -117.66(15) 2 .
Mg1 O3 C6 C9 -80.4(2) . .
Mg1 O3 C6 C9 123.33(14) 2 .
Mg1 O3 C6 C7 162.89(12) . .
Mg1 O3 C6 C7 6.67(18) 2 .
C11 N1 C7 C6 -78.4(2) . .
C10 N1 C7 C6 160.95(17) . .
Mg1 N1 C7 C6 40.69(16) 2 .
O3 C6 C7 N1 -33.9(2) . .
C8 C6 C7 N1 88.33(19) . .
C9 C6 C7 N1 -152.77(15) . .
